data_7007689
loop_
_publ_author_name
'Liu, Shuang'
'Zhang, Jiasheng'
'Wang, Xin'
'Jin, Guo-Xin'

_publ_section_title
;
 Synthesis and characterization of binuclear half-sandwich metal (Co,
 Ir and Ru) complexes containing ancillary
 ortho-carborane-1,2-dithiolato ligands.
;
_journal_issue 44
_journal_name_full 'Dalton transactions (Cambridge, England : 2003)'
_journal_page_first 5225
_journal_page_last 5230
_journal_paper_doi 10.1039/b608934h
_journal_year 2006
_chemical_formula_sum 'C28 H54 B20 Co2 N2 S4'
_chemical_formula_weight 881.03
_chemical_name_systematic
;
?
;
_space_group_IT_number 2
_symmetry_cell_setting triclinic
_symmetry_space_group_name_Hall '-P 1'
_symmetry_space_group_name_H-M 'P -1'
_atom_sites_solution_hydrogens geom
_atom_sites_solution_primary direct
_atom_sites_solution_secondary difmap
_audit_creation_method SHELXL-97
_cell_angle_alpha 95.035(5)
_cell_angle_beta 91.109(5)
_cell_angle_gamma 110.409(4)
_cell_formula_units_Z 1
_cell_length_a 8.024(3)
_cell_length_b 11.157(4)
_cell_length_c 13.317(4)
_cell_measurement_reflns_used 542
_cell_measurement_temperature 293(2)
_cell_measurement_theta_max 21.23
_cell_measurement_theta_min 2.36
_cell_volume 1111.4(7)
_computing_cell_refinement 'Bruker SMART'
_computing_data_collection 'Bruker SMART'
_computing_data_reduction 'Bruker SHELXTL'
_computing_molecular_graphics 'Bruker SHELXTL'
_computing_publication_material 'Bruker SHELXTL'
_computing_structure_refinement 'SHELXL-97 (Sheldrick, 1997)'
_computing_structure_solution 'SHELXS-97 (Sheldrick, 1990)'
_diffrn_ambient_temperature 293(2)
_diffrn_measured_fraction_theta_full 0.962
_diffrn_measured_fraction_theta_max 0.962
_diffrn_measurement_device_type 'CCD area detector'
_diffrn_measurement_method 'phi and omega scans'
_diffrn_radiation_monochromator graphite
_diffrn_radiation_source 'fine-focus sealed tube'
_diffrn_radiation_type MoK\a
_diffrn_radiation_wavelength 0.71073
_diffrn_reflns_av_R_equivalents 0.0295
_diffrn_reflns_av_sigmaI/netI 0.1730
_diffrn_reflns_limit_h_max 10
_diffrn_reflns_limit_h_min -10
_diffrn_reflns_limit_k_max 14
_diffrn_reflns_limit_k_min -14
_diffrn_reflns_limit_l_max 17
_diffrn_reflns_limit_l_min -11
_diffrn_reflns_number 5679
_diffrn_reflns_theta_full 27.22
_diffrn_reflns_theta_max 27.22
_diffrn_reflns_theta_min 1.54
_exptl_absorpt_coefficient_mu 0.960
_exptl_absorpt_correction_T_max 0.9535
_exptl_absorpt_correction_T_min 0.8693
_exptl_absorpt_correction_type multi-scan
_exptl_absorpt_process_details sadabs
_exptl_crystal_density_diffrn 1.316
_exptl_crystal_density_method 'not measured'
_exptl_crystal_F_000 454
_exptl_crystal_size_max 0.15
_exptl_crystal_size_mid 0.15
_exptl_crystal_size_min 0.05
_refine_diff_density_max 0.576
_refine_diff_density_min -0.395
_refine_diff_density_rms 0.056
_refine_ls_extinction_method none
_refine_ls_goodness_of_fit_ref 0.680
_refine_ls_hydrogen_treatment mixed
_refine_ls_matrix_type full
_refine_ls_number_parameters 268
_refine_ls_number_reflns 4792
_refine_ls_number_restraints 0
_refine_ls_restrained_S_all 0.680
_refine_ls_R_factor_all 0.0939
_refine_ls_R_factor_gt 0.0430
_refine_ls_shift/su_max 0.000
_refine_ls_shift/su_mean 0.000
_refine_ls_structure_factor_coef Fsqd
_refine_ls_weighting_details 'calc w=1/[\s^2^(Fo^2^)+(0.0196P)^2^+0.0000P] where P=(Fo^2^+2Fc^2^)/3'
_refine_ls_weighting_scheme calc
_refine_ls_wR_factor_gt 0.0677
_refine_ls_wR_factor_ref 0.0724
_reflns_number_gt 2191
_reflns_number_total 4792
_reflns_threshold_expression >2sigma(I)
_cod_data_source_file b608934h.txt
_cod_data_source_block f60401a
_cod_depositor_comments
;
The following automatic conversions were performed:
'_symmetry_cell_setting' value 'Triclinic' changed to 'triclinic'
according to '/home/saulius/struct/CIF-dictionaries/cif_core.dic'
dictionary named 'cif_core.dic' version 2.4.1 from 2010-06-29.

Automatic conversion script
Id: cif_fix_enum 1527 2010-12-29 10:47:43Z saulius 
;
_cod_original_cell_volume 1111.5(6)
_cod_original_sg_symbol_H-M 'P-1 '
_cod_database_code 7007689

loop_
_symmetry_equiv_pos_as_xyz
'x, y, z'
'-x, -y, -z'

loop_
_atom_site_label
_atom_site_type_symbol
_atom_site_fract_x
_atom_site_fract_y
_atom_site_fract_z
_atom_site_U_iso_or_equiv
_atom_site_adp_type
_atom_site_occupancy
_atom_site_symmetry_multiplicity
_atom_site_calc_flag
_atom_site_refinement_flags
_atom_site_disorder_assembly
_atom_site_disorder_group
Co1 Co 0.07763(5) -0.10134(4) 0.22159(4) 0.03857(15) Uani 1 1 d . . .
S1 S 0.09376(10) 0.08376(7) 0.31053(7) 0.0432(2) Uani 1 1 d . . .
S2 S 0.37574(10) -0.03486(7) 0.20976(7) 0.0465(3) Uani 1 1 d . . .
N1 N 0.0339(3) -0.0404(2) 0.0922(2) 0.0400(7) Uani 1 1 d . . .
B1 B 0.4790(5) 0.1856(4) 0.3695(3) 0.0535(12) Uani 1 1 d . . .
H1 H 0.4595 0.1217 0.4300 0.064 Uiso 1 1 calc R . .
B2 B 0.4142(5) 0.3213(3) 0.3794(3) 0.0543(12) Uani 1 1 d . . .
H2 H 0.3522 0.3464 0.4472 0.065 Uiso 1 1 calc R . .
B3 B 0.3475(5) 0.3455(3) 0.2571(3) 0.0524(12) Uani 1 1 d . . .
H3 H 0.2426 0.3859 0.2452 0.063 Uiso 1 1 calc R . .
B4 B 0.3727(5) 0.2257(3) 0.1723(3) 0.0468(11) Uani 1 1 d . . .
H4 H 0.2831 0.1872 0.1044 0.056 Uiso 1 1 calc R . .
B5 B 0.5969(5) 0.2407(4) 0.1723(4) 0.0611(13) Uani 1 1 d . . .
H5 H 0.6554 0.2124 0.1043 0.073 Uiso 1 1 calc R . .
B6 B 0.6636(5) 0.2174(4) 0.2932(4) 0.0624(14) Uani 1 1 d . . .
H6 H 0.7658 0.1741 0.3040 0.075 Uiso 1 1 calc R . .
B7 B 0.6418(6) 0.3401(4) 0.3797(4) 0.0698(15) Uani 1 1 d . . .
H7 H 0.7309 0.3790 0.4477 0.084 Uiso 1 1 calc R . .
B8 B 0.5612(6) 0.4382(4) 0.3111(3) 0.0644(14) Uani 1 1 d . . .
H8 H 0.5972 0.5415 0.3345 0.077 Uiso 1 1 calc R . .
B9 B 0.5357(5) 0.3787(4) 0.1822(3) 0.0603(13) Uani 1 1 d . . .
H9 H 0.5559 0.4422 0.1214 0.072 Uiso 1 1 calc R . .
B10 B 0.7158(6) 0.3741(4) 0.2591(4) 0.0722(15) Uani 1 1 d . . .
H10 H 0.8540 0.4351 0.2484 0.087 Uiso 1 1 calc R . .
C1 C 0.3097(4) 0.1945(3) 0.2922(2) 0.0403(9) Uani 1 1 d . . .
C2 C 0.4542(4) 0.1341(3) 0.2421(3) 0.0433(9) Uani 1 1 d . . .
C3 C -0.0813(4) 0.0205(3) 0.0817(3) 0.0398(8) Uani 1 1 d . . .
H3A H -0.1413 0.0361 0.1375 0.048 Uiso 1 1 calc R . .
C4 C 0.1143(4) -0.0607(3) 0.0085(3) 0.0385(8) Uani 1 1 d . . .
H4A H 0.1950 -0.1033 0.0117 0.046 Uiso 1 1 calc R . .
C5 C -0.1361(4) -0.1982(3) 0.3054(3) 0.0399(9) Uani 1 1 d . . .
C6 C -0.1702(4) -0.2472(3) 0.2035(3) 0.0415(9) Uani 1 1 d . . .
C7 C -0.0330(5) -0.2955(3) 0.1742(3) 0.0497(10) Uani 1 1 d . . .
C8 C 0.0817(4) -0.2781(3) 0.2606(3) 0.0509(10) Uani 1 1 d . . .
C9 C 0.0239(4) -0.2142(3) 0.3402(3) 0.0482(9) Uani 1 1 d . . .
C10 C -0.2503(4) -0.1458(3) 0.3686(3) 0.0616(11) Uani 1 1 d . . .
H10A H -0.3030 -0.0997 0.3284 0.092 Uiso 1 1 calc R . .
H10B H -0.1792 -0.0887 0.4239 0.092 Uiso 1 1 calc R . .
H10C H -0.3426 -0.2152 0.3944 0.092 Uiso 1 1 calc R . .
C11 C -0.3305(4) -0.2559(3) 0.1398(3) 0.0630(11) Uani 1 1 d . . .
H11A H -0.4291 -0.3305 0.1530 0.095 Uiso 1 1 calc R . .
H11B H -0.3054 -0.2624 0.0697 0.095 Uiso 1 1 calc R . .
H11C H -0.3600 -0.1803 0.1557 0.095 Uiso 1 1 calc R . .
C12 C -0.0281(5) -0.3637(3) 0.0721(3) 0.0839(14) Uani 1 1 d . . .
H12A H 0.0926 -0.3554 0.0592 0.126 Uiso 1 1 calc R . .
H12B H -0.0739 -0.3260 0.0211 0.126 Uiso 1 1 calc R . .
H12C H -0.0996 -0.4530 0.0710 0.126 Uiso 1 1 calc R . .
C13 C 0.2328(4) -0.3276(3) 0.2666(3) 0.0927(16) Uani 1 1 d . . .
H13A H 0.1976 -0.4029 0.3022 0.139 Uiso 1 1 calc R . .
H13B H 0.3342 -0.2626 0.3018 0.139 Uiso 1 1 calc R . .
H13C H 0.2631 -0.3488 0.1997 0.139 Uiso 1 1 calc R . .
C14 C 0.1042(5) -0.1816(3) 0.4449(3) 0.0827(13) Uani 1 1 d . . .
H14A H 0.0553 -0.2541 0.4828 0.124 Uiso 1 1 calc R . .
H14B H 0.0783 -0.1096 0.4762 0.124 Uiso 1 1 calc R . .
H14C H 0.2308 -0.1598 0.4434 0.124 Uiso 1 1 calc R . .

loop_
_atom_site_aniso_label
_atom_site_aniso_U_11
_atom_site_aniso_U_22
_atom_site_aniso_U_33
_atom_site_aniso_U_23
_atom_site_aniso_U_13
_atom_site_aniso_U_12
Co1 0.0399(3) 0.0346(3) 0.0413(3) 0.0034(2) 0.0055(2) 0.0131(2)
S1 0.0466(5) 0.0396(5) 0.0433(6) 0.0001(5) 0.0095(5) 0.0154(4)
S2 0.0407(5) 0.0388(5) 0.0616(7) 0.0037(5) 0.0045(5) 0.0159(4)
N1 0.0391(16) 0.0352(16) 0.046(2) 0.0007(15) 0.0013(15) 0.0146(13)
B1 0.059(3) 0.056(3) 0.045(3) 0.011(2) -0.008(2) 0.020(2)
B2 0.070(3) 0.042(3) 0.046(3) -0.005(2) -0.001(3) 0.016(2)
B3 0.067(3) 0.031(2) 0.058(3) 0.006(2) -0.004(3) 0.016(2)
B4 0.051(3) 0.046(3) 0.046(3) 0.012(2) 0.006(2) 0.019(2)
B5 0.051(3) 0.053(3) 0.074(4) 0.014(3) 0.017(3) 0.008(2)
B6 0.038(3) 0.051(3) 0.089(4) 0.008(3) -0.008(3) 0.005(2)
B7 0.068(3) 0.045(3) 0.075(4) -0.005(3) -0.029(3) -0.002(2)
B8 0.075(3) 0.035(3) 0.069(4) 0.002(3) -0.002(3) 0.003(2)
B9 0.065(3) 0.045(3) 0.066(4) 0.019(3) 0.008(3) 0.009(2)
B10 0.055(3) 0.050(3) 0.096(4) 0.012(3) 0.008(3) -0.003(2)
C1 0.048(2) 0.0325(19) 0.041(2) 0.0020(17) 0.0010(18) 0.0157(17)
C2 0.041(2) 0.036(2) 0.051(3) 0.0054(18) 0.0042(19) 0.0114(17)
C3 0.042(2) 0.040(2) 0.038(2) -0.0019(18) 0.0033(18) 0.0161(17)
C4 0.0398(19) 0.0348(19) 0.043(2) -0.0028(19) 0.0016(19) 0.0169(16)
C5 0.042(2) 0.034(2) 0.043(2) 0.0113(18) 0.0091(19) 0.0107(17)
C6 0.043(2) 0.036(2) 0.041(2) 0.0078(18) 0.0048(19) 0.0063(17)
C7 0.059(2) 0.029(2) 0.059(3) 0.004(2) 0.019(2) 0.0112(19)
C8 0.042(2) 0.032(2) 0.082(3) 0.019(2) 0.010(2) 0.0122(18)
C9 0.052(2) 0.035(2) 0.054(3) 0.010(2) -0.002(2) 0.0103(18)
C10 0.062(2) 0.058(2) 0.065(3) 0.009(2) 0.024(2) 0.018(2)
C11 0.046(2) 0.061(2) 0.067(3) 0.005(2) -0.003(2) 0.0007(19)
C12 0.103(3) 0.052(2) 0.082(3) -0.019(2) 0.041(3) 0.012(2)
C13 0.061(3) 0.056(3) 0.173(5) 0.032(3) 0.017(3) 0.029(2)
C14 0.099(3) 0.079(3) 0.060(3) 0.015(3) -0.022(3) 0.018(3)

loop_
_atom_type_symbol
_atom_type_description
_atom_type_scat_dispersion_real
_atom_type_scat_dispersion_imag
_atom_type_scat_source
C C 0.0033 0.0016 'International Tables Vol C Tables 4.2.6.8 and 6.1.1.4'
H H 0.0000 0.0000 'International Tables Vol C Tables 4.2.6.8 and 6.1.1.4'
B B 0.0013 0.0007 'International Tables Vol C Tables 4.2.6.8 and 6.1.1.4'
N N 0.0061 0.0033 'International Tables Vol C Tables 4.2.6.8 and 6.1.1.4'
S S 0.1246 0.1234 'International Tables Vol C Tables 4.2.6.8 and 6.1.1.4'
Co Co 0.3494 0.9721 'International Tables Vol C Tables 4.2.6.8 and 6.1.1.4'

loop_
_geom_angle_atom_site_label_1
_geom_angle_atom_site_label_2
_geom_angle_atom_site_label_3
_geom_angle
_geom_angle_site_symmetry_1
_geom_angle_site_symmetry_3
_geom_angle_publ_flag
N1 Co1 C9 157.43(11) . . ?
N1 Co1 C7 96.36(13) . . ?
C9 Co1 C7 67.25(14) . . ?
N1 Co1 C6 90.28(12) . . ?
C9 Co1 C6 67.16(13) . . ?
C7 Co1 C6 40.37(11) . . ?
N1 Co1 C5 120.04(12) . . ?
C9 Co1 C5 40.31(11) . . ?
C7 Co1 C5 67.06(13) . . ?
C6 Co1 C5 39.39(11) . . ?
N1 Co1 C8 132.98(14) . . ?
C9 Co1 C8 39.38(12) . . ?
C7 Co1 C8 39.76(12) . . ?
C6 Co1 C8 66.66(13) . . ?
C5 Co1 C8 66.41(12) . . ?
N1 Co1 S1 92.67(8) . . ?
C9 Co1 S1 97.02(10) . . ?
C7 Co1 S1 155.60(10) . . ?
C6 Co1 S1 117.25(10) . . ?
C5 Co1 S1 88.80(9) . . ?
C8 Co1 S1 134.11(12) . . ?
N1 Co1 S2 94.37(8) . . ?
C9 Co1 S2 105.51(10) . . ?
C7 Co1 S2 109.49(10) . . ?
C6 Co1 S2 149.85(10) . . ?
C5 Co1 S2 145.49(10) . . ?
C8 Co1 S2 88.96(9) . . ?
S1 Co1 S2 92.31(3) . . ?
C1 S1 Co1 105.37(10) . . ?
C2 S2 Co1 105.65(10) . . ?
C3 N1 C4 115.6(3) . . ?
C3 N1 Co1 122.3(2) . . ?
C4 N1 Co1 122.1(2) . . ?
C1 B1 C2 57.34(19) . . ?
C1 B1 B7 105.1(3) . . ?
C2 B1 B7 105.1(3) . . ?
C1 B1 B2 58.5(2) . . ?
C2 B1 B2 104.8(3) . . ?
B7 B1 B2 60.3(2) . . ?
C1 B1 B6 104.7(3) . . ?
C2 B1 B6 58.5(2) . . ?
B7 B1 B6 60.4(2) . . ?
B2 B1 B6 108.2(3) . . ?
C1 B2 B8 105.1(3) . . ?
C1 B2 B1 59.7(2) . . ?
B8 B2 B1 107.8(3) . . ?
C1 B2 B7 105.6(3) . . ?
B8 B2 B7 59.9(2) . . ?
B1 B2 B7 59.7(2) . . ?
C1 B2 B3 58.9(2) . . ?
B8 B2 B3 59.8(2) . . ?
B1 B2 B3 108.6(3) . . ?
B7 B2 B3 108.0(3) . . ?
C1 B3 B4 59.43(19) . . ?
C1 B3 B8 104.5(3) . . ?
B4 B3 B8 107.0(3) . . ?
C1 B3 B9 105.4(3) . . ?
B4 B3 B9 59.5(2) . . ?
B8 B3 B9 59.9(2) . . ?
C1 B3 B2 58.4(2) . . ?
B4 B3 B2 107.5(3) . . ?
B8 B3 B2 59.6(2) . . ?
B9 B3 B2 107.7(3) . . ?
C1 B4 C2 57.74(19) . . ?
C1 B4 B3 59.4(2) . . ?
C2 B4 B3 106.4(3) . . ?
C1 B4 B9 106.7(3) . . ?
C2 B4 B9 106.3(3) . . ?
B3 B4 B9 61.1(2) . . ?
C1 B4 B5 105.5(3) . . ?
C2 B4 B5 58.6(2) . . ?
B3 B4 B5 109.6(3) . . ?
B9 B4 B5 60.8(2) . . ?
C2 B5 B4 59.8(2) . . ?
C2 B5 B6 59.1(2) . . ?
B4 B5 B6 108.4(3) . . ?
C2 B5 B9 106.2(3) . . ?
B4 B5 B9 59.5(2) . . ?
B6 B5 B9 108.4(3) . . ?
C2 B5 B10 105.3(3) . . ?
B4 B5 B10 107.3(3) . . ?
B6 B5 B10 59.6(2) . . ?
B9 B5 B10 60.2(2) . . ?
C2 B6 B10 105.6(3) . . ?
C2 B6 B5 58.7(2) . . ?
B10 B6 B5 60.5(2) . . ?
C2 B6 B1 59.7(2) . . ?
B10 B6 B1 107.7(3) . . ?
B5 B6 B1 108.4(3) . . ?
C2 B6 B7 105.5(3) . . ?
B10 B6 B7 59.6(2) . . ?
B5 B6 B7 108.0(3) . . ?
B1 B6 B7 59.6(2) . . ?
B10 B7 B1 108.2(3) . . ?
B10 B7 B8 60.2(3) . . ?
B1 B7 B8 108.1(3) . . ?
B10 B7 B2 108.1(3) . . ?
B1 B7 B2 60.0(2) . . ?
B8 B7 B2 59.9(2) . . ?
B10 B7 B6 59.8(3) . . ?
B1 B7 B6 60.0(2) . . ?
B8 B7 B6 107.7(3) . . ?
B2 B7 B6 107.7(3) . . ?
B7 B8 B2 60.2(2) . . ?
B7 B8 B10 59.6(3) . . ?
B2 B8 B10 107.9(3) . . ?
B7 B8 B3 108.9(3) . . ?
B2 B8 B3 60.6(2) . . ?
B10 B8 B3 108.5(3) . . ?
B7 B8 B9 108.6(3) . . ?
B2 B8 B9 108.8(3) . . ?
B10 B8 B9 60.4(3) . . ?
B3 B8 B9 60.3(2) . . ?
B4 B9 B8 106.9(3) . . ?
B4 B9 B5 59.7(2) . . ?
B8 B9 B5 107.3(3) . . ?
B4 B9 B3 59.4(2) . . ?
B8 B9 B3 59.8(2) . . ?
B5 B9 B3 107.3(3) . . ?
B4 B9 B10 107.3(3) . . ?
B8 B9 B10 59.6(3) . . ?
B5 B9 B10 59.9(2) . . ?
B3 B9 B10 107.5(3) . . ?
B7 B10 B6 60.7(3) . . ?
B7 B10 B8 60.2(3) . . ?
B6 B10 B8 108.4(3) . . ?
B7 B10 B5 108.3(3) . . ?
B6 B10 B5 59.8(2) . . ?
B8 B10 B5 107.6(3) . . ?
B7 B10 B9 108.7(3) . . ?
B6 B10 B9 108.3(3) . . ?
B8 B10 B9 60.0(2) . . ?
B5 B10 B9 59.9(2) . . ?
C2 C1 B2 110.7(2) . . ?
C2 C1 B4 61.21(19) . . ?
B2 C1 B4 112.4(2) . . ?
C2 C1 B3 110.5(2) . . ?
B2 C1 B3 62.7(2) . . ?
B4 C1 B3 61.1(2) . . ?
C2 C1 B1 61.44(19) . . ?
B2 C1 B1 61.8(2) . . ?
B4 C1 B1 113.0(3) . . ?
B3 C1 B1 113.5(3) . . ?
C2 C1 S1 116.90(19) . . ?
B2 C1 S1 121.2(2) . . ?
B4 C1 S1 119.6(2) . . ?
B3 C1 S1 123.4(2) . . ?
B1 C1 S1 115.3(2) . . ?
C1 C2 B5 110.6(2) . . ?
C1 C2 B6 110.5(2) . . ?
B5 C2 B6 62.2(2) . . ?
C1 C2 B4 61.05(19) . . ?
B5 C2 B4 61.6(2) . . ?
B6 C2 B4 112.4(2) . . ?
C1 C2 B1 61.22(19) . . ?
B5 C2 B1 113.0(3) . . ?
B6 C2 B1 61.8(2) . . ?
B4 C2 B1 112.6(3) . . ?
C1 C2 S2 116.40(19) . . ?
B5 C2 S2 123.4(2) . . ?
B6 C2 S2 122.4(2) . . ?
B4 C2 S2 118.4(2) . . ?
B1 C2 S2 116.2(2) . . ?
N1 C3 C4 122.4(3) . 2 ?
N1 C4 C3 122.0(3) . 2 ?
C6 C5 C9 107.9(3) . . ?
C6 C5 C10 126.5(3) . . ?
C9 C5 C10 125.5(3) . . ?
C6 C5 Co1 70.01(19) . . ?
C9 C5 Co1 69.07(18) . . ?
C10 C5 Co1 129.1(2) . . ?
C5 C6 C7 108.1(3) . . ?
C5 C6 C11 125.2(3) . . ?
C7 C6 C11 126.5(3) . . ?
C5 C6 Co1 70.60(18) . . ?
C7 C6 Co1 69.43(18) . . ?
C11 C6 Co1 129.1(2) . . ?
C8 C7 C6 107.3(3) . . ?
C8 C7 C12 127.9(3) . . ?
C6 C7 C12 124.5(4) . . ?
C8 C7 Co1 71.11(19) . . ?
C6 C7 Co1 70.20(18) . . ?
C12 C7 Co1 128.5(2) . . ?
C9 C8 C7 108.7(3) . . ?
C9 C8 C13 126.1(4) . . ?
C7 C8 C13 125.1(4) . . ?
C9 C8 Co1 69.21(19) . . ?
C7 C8 Co1 69.13(19) . . ?
C13 C8 Co1 130.4(2) . . ?
C8 C9 C5 107.8(3) . . ?
C8 C9 C14 125.8(4) . . ?
C5 C9 C14 126.1(3) . . ?
C8 C9 Co1 71.4(2) . . ?
C5 C9 Co1 70.62(19) . . ?
C14 C9 Co1 128.3(2) . . ?

loop_
_geom_bond_atom_site_label_1
_geom_bond_atom_site_label_2
_geom_bond_distance
_geom_bond_site_symmetry_2
_geom_bond_publ_flag
Co1 N1 1.975(3) . ?
Co1 C9 2.065(3) . ?
Co1 C7 2.067(3) . ?
Co1 C6 2.078(3) . ?
Co1 C5 2.085(3) . ?
Co1 C8 2.093(3) . ?
Co1 S1 2.2501(10) . ?
Co1 S2 2.2571(11) . ?
S1 C1 1.779(3) . ?
S2 C2 1.777(3) . ?
N1 C3 1.337(3) . ?
N1 C4 1.340(3) . ?
B1 C1 1.724(5) . ?
B1 C2 1.727(5) . ?
B1 B7 1.755(5) . ?
B1 B2 1.760(5) . ?
B1 B6 1.763(5) . ?
B2 C1 1.703(5) . ?
B2 B8 1.759(6) . ?
B2 B7 1.764(6) . ?
B2 B3 1.777(6) . ?
B3 C1 1.713(4) . ?
B3 B4 1.742(5) . ?
B3 B8 1.764(6) . ?
B3 B9 1.773(5) . ?
B4 C1 1.713(5) . ?
B4 C2 1.716(5) . ?
B4 B9 1.743(5) . ?
B4 B5 1.747(5) . ?
B5 C2 1.696(5) . ?
B5 B6 1.756(6) . ?
B5 B9 1.767(5) . ?
B5 B10 1.768(6) . ?
B6 C2 1.704(5) . ?
B6 B10 1.753(6) . ?
B6 B7 1.769(6) . ?
B7 B10 1.750(6) . ?
B7 B8 1.759(6) . ?
B8 B10 1.759(6) . ?
B8 B9 1.766(6) . ?
B9 B10 1.773(6) . ?
C1 C2 1.656(4) . ?
C3 C4 1.371(4) 2 ?
C4 C3 1.371(4) 2 ?
C5 C6 1.403(4) . ?
C5 C9 1.430(4) . ?
C5 C10 1.486(4) . ?
C6 C7 1.430(4) . ?
C6 C11 1.497(4) . ?
C7 C8 1.415(4) . ?
C7 C12 1.507(4) . ?
C8 C9 1.401(4) . ?
C8 C13 1.500(4) . ?
C9 C14 1.484(4) . ?
